data_7110706
loop_
_publ_author_name
'Huang, Qun'
'Hwu, Shiou-Jyh'

_publ_contact_author
;
      Professor Hwu, Shiou-Jyh
      Department of Chemistry
      Clemson University
      Clemson, SC 29634-1905
      U.S.A.
;
_publ_section_title
;
 Cs2Al2P2O9: an exception to L\"owenstein&#x2019;s rule. Synthesis and
 characterization of a novel layered aluminophosphate containing linear
 Al--O--Al linkages
;
_journal_issue 23
_journal_name_full 'Chemical Communications'
_journal_page_first 2343
_journal_paper_doi 10.1039/a907194f
_journal_year 1999
_chemical_formula_sum 'Al2 Cs2 O9 P2'
_chemical_formula_weight 525.7
_space_group_IT_number 2
_symmetry_cell_setting triclinic
_symmetry_Int_Tables_number 2
_symmetry_space_group_name_Hall '-P 1'
_symmetry_space_group_name_H-M 'P -1'
_atom_type_scat_source 'International Tables (Cromer & Waber, 1974)'
_audit_creation_method 'manual editing of form.cif'
_cell_angle_alpha 96.51(2)
_cell_angle_beta 107.12(2)
_cell_angle_gamma 108.68(2)
_cell_formula_units_Z 1
_cell_length_a 4.925(2)
_cell_length_b 7.121(2)
_cell_length_c 8.066(2)
_cell_measurement_reflns_used 50
_cell_measurement_temperature 298
_cell_measurement_theta_max 27.50
_cell_measurement_theta_min 17.84
_cell_volume 249.28(15)
_computing_cell_refinement 'Siemens P3 software 1976'
_computing_data_collection 'Siemens P3 software 1976'
_computing_data_reduction 'SHELXTL-Plus (Sheldrick, 1990)'
_computing_structure_refinement 'SHELXTL-Plus (Sheldrick, 1990)'
_computing_structure_solution 'SHELXTL-Plus (Sheldrick, 1990)'
_diffrn_ambient_temperature 298
_diffrn_measurement_device 'Nicolet R3mV'
_diffrn_measurement_method \w--2\q
_diffrn_radiation_monochromator graphite
_diffrn_radiation_type 'Mo K\a'
_diffrn_radiation_wavelength 0.71073
_diffrn_reflns_av_R_equivalents 1.00%
_diffrn_reflns_limit_h_max 0
_diffrn_reflns_limit_h_min -6
_diffrn_reflns_limit_k_max 9
_diffrn_reflns_limit_k_min -8
_diffrn_reflns_limit_l_max 10
_diffrn_reflns_limit_l_min -10
_diffrn_reflns_number 2463
_diffrn_reflns_theta_max 27.5
_diffrn_reflns_theta_min 1.75
_diffrn_standards_interval_count 100
_diffrn_standards_number 3
_exptl_absorpt_coefficient_mu 7.835
_exptl_absorpt_correction_T_max 0.8257
_exptl_absorpt_correction_T_min 0.6808
_exptl_absorpt_correction_type Semi-empirical
_exptl_crystal_colour colorless
_exptl_crystal_density_diffrn 3.502
_exptl_crystal_density_meas ?
_exptl_crystal_description column
_exptl_crystal_F_000 238
_exptl_crystal_preparation
;
The crystal was mounted with epoxy onto the end of a glass fiber. 
;
_exptl_crystal_size_max 0.240
_exptl_crystal_size_mid 0.048
_exptl_crystal_size_min 0.052
_refine_diff_density_max 1.60
_refine_diff_density_min -1.04
_refine_ls_extinction_coef 0.0008(4)
_refine_ls_extinction_method 'Larson (1970)'
_refine_ls_goodness_of_fit_obs 1.36
_refine_ls_matrix_type full
_refine_ls_number_constraints 0
_refine_ls_number_parameters 71
_refine_ls_number_reflns 1110
_refine_ls_number_restraints 0
_refine_ls_R_factor_all 0.0242
_refine_ls_R_factor_obs 0.0235
_refine_ls_shift/esd_max 0.001
_refine_ls_shift/esd_mean 0.000
_refine_ls_structure_factor_coef F
_refine_ls_weighting_details 'w = 1/(\s^2^(F)+0.0005F^2^)'
_refine_ls_weighting_scheme calc
_refine_ls_wR_factor_all 0.348
_refine_ls_wR_factor_obs 0.0345
_reflns_number_observed 1110
_reflns_number_total 2463
_reflns_observed_criterion (F)>4\s(F)
_cod_data_source_file 907194fsup1.cif
_cod_data_source_block 1
_cod_depositor_comments
;
The following automatic conversions were performed:

'_exptl_crystal_density_meas' value 'not measured' was changed to '?'
- the value is perceived as not measured.

Automatic conversion script
Id: cif_fix_values 3008 2015-01-20 13:52:24Z robertas 

The following automatic conversions were performed:

'_refine_ls_weighting_scheme' value '1/(\s^2^(F)+0.0005F^2^)' was
changed to 'calc'. New tag '_refine_ls_weighting_details' was
created. The value of the new tag was set to 'w =
1/(\s^2^(F)+0.0005F^2^)'.

Automatic conversion script
Id: cif_fix_values 3143 2015-03-26 13:38:13Z robertas 
;
_cod_original_cell_volume 249.3(1)
_cod_original_sg_symbol_H-M P-1
_cod_original_formula_sum 'Cs2 Al2 P2 O9'
_cod_database_code 7110706
_reflns_number_unique 1158

loop_
_symmetry_equiv_pos_as_xyz
'   x,          y,          z'
'  -x,         -y,         -z'

loop_
_atom_site_aniso_label
_atom_site_aniso_U_11
_atom_site_aniso_U_22
_atom_site_aniso_U_33
_atom_site_aniso_U_12
_atom_site_aniso_U_13
_atom_site_aniso_U_23
Cs(1) 0.022(1) 0.023(1) 0.021(1) 0.008(1) 0.006(1) 0.004(1)
P(1) 0.009(1) 0.009(1) 0.010(1) 0.003(1) 0.003(1) 0.001(1)
Al(1) 0.011(1) 0.006(1) 0.014(1) 0.003(1) 0.007(1) 0.004(1)
O(1) 0.015(1) 0.026(1) 0.020(1) 0.013(1) 0.010(1) 0.011(1)
O(2) 0.030(1) 0.009(1) 0.016(1) 0.006(1) 0.008(1) 0.003(1)
O(3) 0.015(1) 0.021(1) 0.023(1) 0.009(1) 0.012(1) 0.012(1)
O(4) 0.018(1) 0.027(1) 0.013(1) 0.007(1) -0.002(1) -0.001(1)
O(5) 0.027(2) 0.011(2) 0.040(2) 0.007(1) 0.020(2) 0.014(2)

loop_
_atom_site_label
_atom_site_fract_x
_atom_site_fract_y
_atom_site_fract_z
_atom_site_U_iso_or_equiv
_atom_site_thermal_displace_type
_atom_site_calc_flag
_atom_site_occupancy
Cs(1) 0.2283(1) 0.7940(1) 0.6504(1) 0.023(1) Uani d 1.00
P(1) -0.3882(2) 0.3504(1) 0.7732(1) 0.009(1) Uani d 1.00
Al(1) -0.1493(2) 0.7646(1) 0.0330(1) 0.010(1) Uani d 1.00
O(1) -0.9036(6) 0.6995(4) 0.2020(3) 0.017(1) Uani d 1.00
O(2) -0.7186(6) 0.4153(4) 0.1697(3) 0.018(1) Uani d 1.00
O(3) -0.5261(6) 0.2572(4) 0.9082(3) 0.017(1) Uani d 1.00
O(4) -0.6027(6) 0.2676(4) 0.5863(3) 0.022(1) Uani d 1.00
O(5) 0 0 0 0.024(1) Uani d 0.50

loop_
_geom_angle_atom_site_label_1
_geom_angle_atom_site_label_2
_geom_angle_atom_site_label_3
_geom_angle
_geom_angle_site_symmetry_1
_geom_angle_site_symmetry_3
O(1) Cs(1) O(1) 99.2(1) 1_655 2_576
O(1) Cs(1) O(2) 124.3(1) 1_655 2_466
O(1) Cs(1) O(2) 132.3(1) 2_576 2_466
O(1) Cs(1) O(2) 106.7(1) 1_655 2_566
O(1) Cs(1) O(2) 87.6(1) 2_576 2_566
O(2) Cs(1) O(2) 96.6(1) 2_466 2_566
O(1) Cs(1) O(3) 124.0(1) 1_655 1_665
O(1) Cs(1) O(3) 39.8(1) 2_576 1_665
O(2) Cs(1) O(3) 94.6(1) 2_466 1_665
O(2) Cs(1) O(3) 106.6(1) 2_566 1_665
O(1) Cs(1) O(3) 154.9(1) 1_655 2_567
O(1) Cs(1) O(3) 85.3(1) 2_576 2_567
O(2) Cs(1) O(3) 64.1(1) 2_466 2_567
O(2) Cs(1) O(3) 48.5(1) 2_566 2_567
O(3) Cs(1) O(3) 74.4(1) 1_665 2_567
O(1) Cs(1) O(4) 79.6(1) 1_655 1_665
O(1) Cs(1) O(4) 40.1(1) 2_576 1_665
O(2) Cs(1) O(4) 123.8(1) 2_466 1_665
O(2) Cs(1) O(4) 126.8(1) 2_566 1_665
O(3) Cs(1) O(4) 44.5(1) 1_665 1_665
O(3) Cs(1) O(4) 117.0(1) 2_567 1_665
O(1) Cs(1) O(4) 63.9(1) 1_655 2_466
O(1) Cs(1) O(4) 123.8(1) 2_576 2_466
O(2) Cs(1) O(4) 69.4(1) 2_466 2_466
O(2) Cs(1) O(4) 147.5(1) 2_566 2_466
O(3) Cs(1) O(4) 103.7(1) 1_665 2_466
O(3) Cs(1) O(4) 133.0(1) 2_567 2_466
O(4) Cs(1) O(4) 83.7(1) 1_665 2_466
O(1) Cs(1) O(4) 44.5(1) 1_655 2_566
O(1) Cs(1) O(4) 76.9(1) 2_576 2_566
O(2) Cs(1) O(4) 147.9(1) 2_466 2_566
O(2) Cs(1) O(4) 67.8(1) 2_566 2_566
O(3) Cs(1) O(4) 116.4(1) 1_665 2_566
O(3) Cs(1) O(4) 114.3(1) 2_567 2_566
O(4) Cs(1) O(4) 86.6(1) 1_665 2_566
O(4) Cs(1) O(4) 108.4(1) 2_466 2_566
O(1) Cs(1) O(5) 144.8(1) 1_655 1_566
O(1) Cs(1) O(5) 86.2(1) 2_576 1_566
O(2) Cs(1) O(5) 47.3(1) 2_466 1_566
O(2) Cs(1) O(5) 108.2(1) 2_566 1_566
O(3) Cs(1) O(5) 47.3(1) 1_665 1_566
O(3) Cs(1) O(5) 59.7(1) 2_567 1_566
O(4) Cs(1) O(5) 82.8(1) 1_665 1_566
O(4) Cs(1) O(5) 84.1(1) 2_466 1_566
O(4) Cs(1) O(5) 162.7(1) 2_566 1_566
O(1) Cs(1) O(5) 124.2(1) 1_655 1_666
O(1) Cs(1) O(5) 45.5(1) 2_576 1_666
O(2) Cs(1) O(5) 108.8(1) 2_466 1_666
O(2) Cs(1) O(5) 46.8(1) 2_566 1_666
O(3) Cs(1) O(5) 61.0(1) 1_665 1_666
O(3) Cs(1) O(5) 45.7(1) 2_567 1_666
O(4) Cs(1) O(5) 85.1(1) 1_665 1_666
O(4) Cs(1) O(5) 164.6(1) 2_466 1_666
O(4) Cs(1) O(5) 81.4(1) 2_566 1_666
O(3) P(1) O(4) 112.8(1) . .
O(3) P(1) O(1) 105.8(2) . 2_466
O(4) P(1) O(1) 110.5(2) . 2_466
O(3) P(1) O(2) 107.9(2) . 2_466
O(4) P(1) O(2) 112.5(2) . 2_466
O(1) P(1) O(2) 106.9(2) 2_466 2_466
O(1) Al(1) O(2) 110.2(2) 1_655 1_465
O(1) Al(1) O(3) 106.4(2) 1_655 2_466
O(2) Al(1) O(3) 106.2(1) 1_465 2_466
O(1) Al(1) O(5) 115.3(1) 1_655 1_565
O(2) Al(1) O(5) 108.9(1) 1_465 1_565
O(3) Al(1) O(5) 109.4(1) 2_466 1_565
P(1) O(1) Al(1) 135.7(2) 2_466 1_455
P(1) O(2) Al(1) 135.7(2) 2_466 1_465
P(1) O(3) Al(1) 136.9(2) . 2_466
Al(1) O(5) Al(1) 180.0(1) 1_545 2_565

loop_
_geom_bond_atom_site_label_1
_geom_bond_atom_site_label_2
_geom_bond_distance
_geom_bond_site_symmetry_2
Cs(1) O(1) 3.427(3) 1_655
Cs(1) O(1) 3.808(2) 2_576
Cs(1) O(2) 3.297(3) 2_466
Cs(1) O(2) 3.300(3) 2_566
Cs(1) O(3) 3.328(3) 1_665
Cs(1) O(3) 3.539(3) 2_567
Cs(1) O(4) 3.344(3) 1_665
Cs(1) O(4) 2.969(3) 2_466
Cs(1) O(4) 3.104(3) 2_566
Cs(1) O(5) 3.655(1) 1_566
Cs(1) O(5) 3.705(1) 1_666
P(1) O(1) 1.551(3) 2_466
P(1) O(2) 1.547(3) 2_466
P(1) O(3) 1.548(3) .
P(1) O(4) 1.483(2) .
Al(1) O(1) 1.751(3) 1_655
Al(1) O(2) 1.762(3) 2_465
Al(1) O(3) 1.763(3) 2_466
Al(1) O(5) 1.688(1) 2_565
